data_2203115
loop_
_publ_author_name
'K\"oysal, Yavuz'
'I\,s\?ik, \,Samil'
'Aytemir, Mutlu'

_publ_section_title 3-Hydroxy-6-methyl-2-[4-(3-trifluoromethylphenyl)piperazin-1-ylmethyl]-4<i>H</i>-pyran-4-one
_journal_issue 1
_journal_name_full 'Acta Crystallographica Section E'
_journal_page_first o112
_journal_page_last o114
_journal_paper_doi 10.1107/S1600536803028642
_journal_volume 60
_journal_year 2004
_chemical_formula_iupac 'C18 H19 F3 N2 O3'
_chemical_formula_moiety 'C18 H19 F3 N2 O3'
_chemical_formula_sum 'C18 H19 F3 N2 O3'
_chemical_formula_weight 368.36
_chemical_name_systematic
;
3-Hydroxy-6-methyl-2-[4-(3-trifluoromethylphenyl)piperazin-1-ylmethyl]-
4H-pyran-4-one
;
_space_group_IT_number 14
_symmetry_cell_setting monoclinic
_symmetry_space_group_name_Hall '-P 2ybc'
_symmetry_space_group_name_H-M 'P 1 21/c 1'
_atom_sites_solution_hydrogens geom
_atom_sites_solution_primary direct
_atom_sites_solution_secondary difmap
_cell_angle_alpha 90
_cell_angle_beta 107.294(8)
_cell_angle_gamma 90
_cell_formula_units_Z 4
_cell_length_a 15.5021(15)
_cell_length_b 10.5534(16)
_cell_length_c 11.2637(11)
_cell_measurement_reflns_used 3360
_cell_measurement_temperature 293(2)
_cell_measurement_theta_max 23.21
_cell_measurement_theta_min 1.89
_cell_volume 1759.4(4)
_computing_cell_refinement X-AREA
_computing_data_collection 'X-AREA (Stoe & Cie, 2002)'
_computing_data_reduction 'X-RED32 (Stoe & Cie, 2002)'
_computing_molecular_graphics 'ORTEPIII (Burnett & Johnson, 1996)'
_computing_publication_material 'WinGX (Farrugia, 1997) and PARST (Nardelli, 1995)'
_computing_structure_refinement 'SHELXL97 (Sheldrick, 1997)'
_computing_structure_solution 'SHELXS97 (Sheldrick, 1997)'
_diffrn_ambient_temperature 293(2)
_diffrn_detector_area_resol_mean 6.67
_diffrn_measured_fraction_theta_full 0.947
_diffrn_measured_fraction_theta_max 0.947
_diffrn_measurement_device_type 'Stoe IPDS 2'
_diffrn_measurement_method 'rotation method'
_diffrn_radiation_monochromator graphite
_diffrn_radiation_source 'fine-focus sealed tube'
_diffrn_radiation_type MoK\a
_diffrn_radiation_wavelength 0.71073
_diffrn_reflns_av_R_equivalents 0.093
_diffrn_reflns_av_sigmaI/netI 0.109
_diffrn_reflns_limit_h_max 17
_diffrn_reflns_limit_h_min -19
_diffrn_reflns_limit_k_max 12
_diffrn_reflns_limit_k_min -12
_diffrn_reflns_limit_l_max 12
_diffrn_reflns_limit_l_min -13
_diffrn_reflns_number 12432
_diffrn_reflns_theta_full 26.00
_diffrn_reflns_theta_max 26.00
_diffrn_reflns_theta_min 2.37
_diffrn_standards_decay_% 0
_diffrn_standards_number 0
_exptl_absorpt_coefficient_mu 0.116
_exptl_absorpt_correction_type none
_exptl_crystal_colour colourless
_exptl_crystal_density_diffrn 1.391
_exptl_crystal_density_meas ?
_exptl_crystal_density_method .
_exptl_crystal_description prism
_exptl_crystal_F_000 768
_exptl_crystal_size_max 0.80
_exptl_crystal_size_mid 0.32
_exptl_crystal_size_min 0.06
_refine_diff_density_max 0.249
_refine_diff_density_min -0.176
_refine_ls_extinction_coef 0.0144(13)
_refine_ls_extinction_expression Fc^*^=kFc[1+0.001xFc^2^\l^3^/sin(2\q)]^-1/4^
_refine_ls_extinction_method 'SHELXL97 (Sheldrick, 1997)'
_refine_ls_goodness_of_fit_ref 0.699
_refine_ls_hydrogen_treatment constr
_refine_ls_matrix_type full
_refine_ls_number_parameters 256
_refine_ls_number_reflns 3265
_refine_ls_number_restraints 80
_refine_ls_restrained_S_all 0.715
_refine_ls_R_factor_all 0.122
_refine_ls_R_factor_gt 0.050
_refine_ls_shift/su_max 0.001
_refine_ls_shift/su_mean 0.000
_refine_ls_structure_factor_coef Fsqd
_refine_ls_weighting_details 'calc w = 1/[\s^2^(Fo^2^)+(0.0603P)^2^] where P=(Fo^2^+2Fc^2^)/3'
_refine_ls_weighting_scheme calc
_refine_ls_wR_factor_gt 0.107
_refine_ls_wR_factor_ref 0.121
_reflns_number_gt 1246
_reflns_number_total 3265
_reflns_threshold_expression I>2\s(I)
_cod_data_source_file su6064.cif
_cod_data_source_block I
_cod_original_sg_symbol_H-M 'P 21/c'
_cod_database_code 2203115

loop_
_symmetry_equiv_pos_as_xyz
'x, y, z'
'-x, y+1/2, -z+1/2'
'-x, -y, -z'
'x, -y-1/2, z-1/2'

loop_
_atom_site_label
_atom_site_fract_x
_atom_site_fract_y
_atom_site_fract_z
_atom_site_U_iso_or_equiv
_atom_site_adp_type
_atom_site_calc_flag
_atom_site_refinement_flags
_atom_site_occupancy
_atom_site_disorder_assembly
_atom_site_disorder_group
_atom_site_type_symbol
F1A -0.0917(11) 0.4631(9) 0.470(2) 0.197(7) Uani d PDU 0.52(2) A 1 F
F1B -0.1113(11) 0.4435(13) 0.4203(14) 0.137(4) Uani d PDU 0.48(2) A 2 F
F2 -0.1658(3) 0.4168(3) 0.5712(3) 0.1874(15) Uani d D 1 A . F
F3A -0.2090(8) 0.3183(12) 0.433(2) 0.183(7) Uani d PDU 0.52(2) A 1 F
F3B -0.1853(10) 0.3176(14) 0.3902(11) 0.140(4) Uani d PDU 0.48(2) A 2 F
O1 0.50485(14) 0.22668(17) 0.49483(18) 0.0579(6) Uani d . 1 . . O
O2 0.37174(15) 0.23843(17) 0.17540(18) 0.0630(6) Uani d . 1 . . O
H2 0.3759 0.2872 0.1207 0.094 Uiso calc R 1 . . H
O3 0.47424(17) 0.4549(2) 0.1976(2) 0.0772(7) Uani d . 1 . . O
N1 0.31830(16) 0.12172(19) 0.4600(2) 0.0488(6) Uani d . 1 . . N
N2 0.14465(18) 0.1282(2) 0.5018(2) 0.0621(7) Uani d . 1 . . N
C1 0.44188(19) 0.1999(2) 0.3840(3) 0.0460(7) Uani d . 1 . . C
C2 0.5605(2) 0.3269(3) 0.5041(3) 0.0630(9) Uani d . 1 . . C
C3 0.6231(2) 0.3385(3) 0.6312(3) 0.0867(11) Uani d . 1 . . C
H3A 0.6122 0.2708 0.6819 0.130 Uiso calc R 1 . . H
H3B 0.6135 0.4184 0.6662 0.130 Uiso calc R 1 . . H
H3C 0.6843 0.3340 0.6283 0.130 Uiso calc R 1 . . H
C4 0.5541(2) 0.4031(3) 0.4066(3) 0.0662(9) Uani d . 1 . . C
H4 0.5941 0.4706 0.4160 0.079 Uiso calc R 1 . . H
C5 0.4885(2) 0.3842(3) 0.2895(3) 0.0570(8) Uani d . 1 . . C
C6 0.4330(2) 0.2696(3) 0.2832(3) 0.0488(7) Uani d . 1 . . C
C7 0.3842(2) 0.0891(2) 0.3944(3) 0.0536(8) Uani d . 1 . . C
H7A 0.3522 0.0588 0.3117 0.064 Uiso calc R 1 . . H
H7B 0.4225 0.0210 0.4384 0.064 Uiso calc R 1 . . H
C8 0.2451(2) 0.1999(3) 0.3824(3) 0.0590(8) Uani d . 1 . . C
H8A 0.2127 0.1526 0.3088 0.071 Uiso calc R 1 . . H
H8B 0.2704 0.2750 0.3557 0.071 Uiso calc R 1 . . H
C9 0.1809(2) 0.2384(3) 0.4526(3) 0.0639(9) Uani d . 1 . . C
H9A 0.2120 0.2934 0.5209 0.077 Uiso calc R 1 . . H
H9B 0.1313 0.2859 0.3978 0.077 Uiso calc R 1 . . H
C10 0.2771(2) 0.0057(3) 0.4911(3) 0.0593(8) Uani d . 1 . . C
H10A 0.3241 -0.0506 0.5390 0.071 Uiso calc R 1 . . H
H10B 0.2443 -0.0377 0.4152 0.071 Uiso calc R 1 . . H
C11 0.2140(2) 0.0369(3) 0.5645(3) 0.0641(9) Uani d . 1 . . C
H11A 0.1850 -0.0403 0.5796 0.077 Uiso calc R 1 . . H
H11B 0.2485 0.0711 0.6444 0.077 Uiso calc R 1 . . H
C12 0.0746(3) 0.1499(3) 0.5523(3) 0.0623(9) Uani d . 1 . . C
C13 0.0107(2) 0.2449(3) 0.5057(3) 0.0701(9) Uani d . 1 . . C
H13 0.0170 0.2970 0.4422 0.084 Uiso calc R 1 . . H
C14 -0.0613(3) 0.2634(4) 0.5513(3) 0.0756(10) Uani d . 1 A . C
C15 -0.0741(3) 0.1880(4) 0.6455(4) 0.0880(12) Uani d . 1 . . C
H15 -0.1225 0.2011 0.6767 0.106 Uiso calc R 1 . . H
C16 -0.0123(3) 0.0931(4) 0.6908(4) 0.0897(12) Uani d . 1 . . C
H16 -0.0198 0.0404 0.7532 0.108 Uiso calc R 1 . . H
C17 0.0607(3) 0.0738(3) 0.6461(3) 0.0737(10) Uani d . 1 . . C
H17 0.1013 0.0088 0.6793 0.088 Uiso calc R 1 . . H
C18 -0.1302(3) 0.3597(4) 0.4947(5) 0.0975(13) Uani d DU 1 . . C

loop_
_atom_site_aniso_label
_atom_site_aniso_U_11
_atom_site_aniso_U_22
_atom_site_aniso_U_33
_atom_site_aniso_U_12
_atom_site_aniso_U_13
_atom_site_aniso_U_23
F1A 0.110(7) 0.071(5) 0.43(2) 0.001(4) 0.105(11) -0.016(7)
F1B 0.109(8) 0.173(9) 0.169(9) 0.058(5) 0.101(6) 0.069(6)
F2 0.211(4) 0.193(3) 0.203(3) 0.072(3) 0.130(3) -0.022(3)
F3A 0.078(5) 0.107(5) 0.340(17) 0.002(4) 0.023(8) -0.059(8)
F3B 0.129(8) 0.147(7) 0.119(7) 0.056(5) -0.002(5) -0.028(4)
O1 0.0536(13) 0.0594(12) 0.0627(13) 0.0003(11) 0.0205(11) -0.0011(10)
O2 0.0716(16) 0.0544(13) 0.0619(13) -0.0133(11) 0.0182(12) 0.0071(10)
O3 0.0989(19) 0.0640(14) 0.0759(15) -0.0237(12) 0.0371(14) 0.0044(12)
N1 0.0511(16) 0.0432(13) 0.0578(15) -0.0010(11) 0.0250(13) 0.0054(11)
N2 0.0633(18) 0.0614(16) 0.0717(17) -0.0085(14) 0.0356(15) 0.0035(13)
C1 0.0404(18) 0.0485(17) 0.0518(17) 0.0074(13) 0.0180(15) -0.0032(14)
C2 0.055(2) 0.071(2) 0.067(2) -0.0082(17) 0.0236(18) -0.0120(18)
C3 0.076(3) 0.099(3) 0.076(2) -0.010(2) 0.010(2) -0.017(2)
C4 0.062(2) 0.067(2) 0.078(2) -0.0173(17) 0.033(2) -0.0168(18)
C5 0.059(2) 0.0532(18) 0.069(2) -0.0078(16) 0.0340(18) -0.0108(17)
C6 0.0464(19) 0.0516(17) 0.0503(18) -0.0019(14) 0.0169(16) -0.0062(15)
C7 0.0555(19) 0.0476(17) 0.062(2) 0.0032(14) 0.0239(17) 0.0052(14)
C8 0.052(2) 0.0628(19) 0.068(2) 0.0006(16) 0.0264(17) 0.0103(15)
C9 0.054(2) 0.0621(19) 0.083(2) 0.0051(16) 0.0324(18) 0.0175(17)
C10 0.069(2) 0.0453(17) 0.072(2) -0.0062(15) 0.0334(18) 0.0010(15)
C11 0.076(2) 0.0503(18) 0.074(2) -0.0074(17) 0.0346(19) 0.0053(16)
C12 0.066(2) 0.067(2) 0.064(2) -0.0195(18) 0.0333(19) -0.0149(17)
C13 0.064(2) 0.071(2) 0.089(2) -0.0105(19) 0.043(2) -0.0158(19)
C14 0.067(3) 0.084(3) 0.088(3) -0.022(2) 0.041(2) -0.032(2)
C15 0.067(3) 0.119(3) 0.091(3) -0.033(3) 0.043(2) -0.042(3)
C16 0.082(3) 0.118(3) 0.083(3) -0.035(3) 0.045(3) -0.011(2)
C17 0.073(3) 0.083(2) 0.073(2) -0.0212(19) 0.034(2) -0.0056(19)
C18 0.082(3) 0.101(3) 0.131(4) -0.006(3) 0.064(3) -0.033(3)

loop_
_atom_type_symbol
_atom_type_description
_atom_type_scat_dispersion_real
_atom_type_scat_dispersion_imag
_atom_type_scat_source
C C 0.0030 0.0020 'International Tables Vol C Tables 4.2.6.8 and 6.1.1.4'
H H 0.0000 0.0000 'International Tables Vol C Tables 4.2.6.8 and 6.1.1.4'
F F 0.0170 0.0100 'International Tables Vol C Tables 4.2.6.8 and 6.1.1.4'
N N 0.0060 0.0030 'International Tables Vol C Tables 4.2.6.8 and 6.1.1.4'
O O 0.0110 0.0060 'International Tables Vol C Tables 4.2.6.8 and 6.1.1.4'

loop_
_geom_angle_atom_site_label_1
_geom_angle_atom_site_label_2
_geom_angle_atom_site_label_3
_geom_angle
_geom_angle_publ_flag
C18 F1B F3B 48.9(7) ?
C18 F3B F1B 48.9(7) ?
C2 O1 C1 120.0(2) ?
C6 O2 H2 109.5 ?
C8 N1 C7 111.2(2) yes
C8 N1 C10 107.3(2) yes
C7 N1 C10 109.9(2) yes
C12 N2 C11 117.7(3) yes
C12 N2 C9 117.3(3) yes
C11 N2 C9 113.3(3) yes
C6 C1 O1 122.2(3) ?
C6 C1 C7 126.0(3) ?
O1 C1 C7 111.8(2) ?
C4 C2 O1 121.1(3) ?
C4 C2 C3 127.7(3) ?
O1 C2 C3 111.2(3) ?
C2 C3 H3A 109.5 ?
C2 C3 H3B 109.5 ?
H3A C3 H3B 109.5 ?
C2 C3 H3C 109.5 ?
H3A C3 H3C 109.5 ?
H3B C3 H3C 109.5 ?
C2 C4 C5 122.3(3) ?
C2 C4 H4 118.8 ?
C5 C4 H4 118.8 ?
O3 C5 C4 126.2(3) ?
O3 C5 C6 119.8(3) ?
C4 C5 C6 113.9(3) ?
C1 C6 O2 120.4(3) ?
C1 C6 C5 120.3(3) ?
O2 C6 C5 119.4(3) ?
N1 C7 C1 112.1(2) ?
N1 C7 H7A 109.2 ?
C1 C7 H7A 109.2 ?
N1 C7 H7B 109.2 ?
C1 C7 H7B 109.2 ?
H7A C7 H7B 107.9 ?
N1 C8 C9 110.8(2) ?
N1 C8 H8A 109.5 ?
C9 C8 H8A 109.5 ?
N1 C8 H8B 109.5 ?
C9 C8 H8B 109.5 ?
H8A C8 H8B 108.1 ?
N2 C9 C8 111.9(3) ?
N2 C9 H9A 109.2 ?
C8 C9 H9A 109.2 ?
N2 C9 H9B 109.2 ?
C8 C9 H9B 109.2 ?
H9A C9 H9B 107.9 ?
N1 C10 C11 110.5(2) ?
N1 C10 H10A 109.5 ?
C11 C10 H10A 109.5 ?
N1 C10 H10B 109.5 ?
C11 C10 H10B 109.5 ?
H10A C10 H10B 108.1 ?
N2 C11 C10 112.8(3) ?
N2 C11 H11A 109.0 ?
C10 C11 H11A 109.0 ?
N2 C11 H11B 109.0 ?
C10 C11 H11B 109.0 ?
H11A C11 H11B 107.8 ?
N2 C12 C17 122.1(3) ?
N2 C12 C13 121.2(3) ?
C17 C12 C13 116.5(4) ?
C14 C13 C12 121.7(4) ?
C14 C13 H13 119.2 ?
C12 C13 H13 119.2 ?
C13 C14 C15 121.4(4) ?
C13 C14 C18 120.1(4) ?
C15 C14 C18 118.5(4) ?
C16 C15 C14 117.4(4) ?
C16 C15 H15 121.3 ?
C14 C15 H15 121.3 ?
C15 C16 C17 121.8(4) ?
C15 C16 H16 119.1 ?
C17 C16 H16 119.1 ?
C16 C17 C12 121.2(4) ?
C16 C17 H17 119.4 ?
C12 C17 H17 119.4 ?
F3A C18 F2 89.6(11) ?
F3A C18 F3B 30.6(12) ?
F2 C18 F3B 117.4(8) ?
F3A C18 F1B 103.9(15) ?
F2 C18 F1B 109.3(7) ?
F3B C18 F1B 82.2(13) ?
F3A C18 F1A 125.9(16) ?
F2 C18 F1A 93.5(8) ?
F3B C18 F1A 108.1(14) ?
F1B C18 F1A 26.2(11) ?
F3A C18 C14 116.6(7) ?
F2 C18 C14 115.3(4) ?
F3B C18 C14 110.5(7) ?
F1B C18 C14 118.0(7) ?
F1A C18 C14 110.3(8) ?

loop_
_geom_bond_atom_site_label_1
_geom_bond_atom_site_label_2
_geom_bond_distance
_geom_bond_publ_flag
F1A C18 1.311(9) ?
F1B C18 1.310(8) ?
F1B F3B 1.72(2) ?
F2 C18 1.301(5) ?
F3A C18 1.289(9) ?
F3B C18 1.309(9) ?
O1 C2 1.349(4) ?
O1 C1 1.366(3) ?
O2 C6 1.341(3) yes
O2 H2 0.8200 ?
O3 C5 1.241(3) yes
N1 C8 1.463(3) yes
N1 C7 1.469(3) yes
N1 C10 1.470(3) yes
N2 C12 1.387(4) yes
N2 C11 1.460(4) yes
N2 C9 1.470(3) yes
C1 C6 1.325(4) ?
C1 C7 1.498(4) ?
C2 C4 1.340(4) ?
C2 C3 1.477(4) ?
C3 H3A 0.9600 ?
C3 H3B 0.9600 ?
C3 H3C 0.9600 ?
C4 C5 1.421(4) ?
C4 H4 0.9300 ?
C5 C6 1.474(4) ?
C7 H7A 0.9700 ?
C7 H7B 0.9700 ?
C8 C9 1.500(4) ?
C8 H8A 0.9700 ?
C8 H8B 0.9700 ?
C9 H9A 0.9700 ?
C9 H9B 0.9700 ?
C10 C11 1.493(4) ?
C10 H10A 0.9700 ?
C10 H10B 0.9700 ?
C11 H11A 0.9700 ?
C11 H11B 0.9700 ?
C12 C17 1.394(4) ?
C12 C13 1.398(4) ?
C13 C14 1.374(5) ?
C13 H13 0.9300 ?
C14 C15 1.387(5) ?
C14 C18 1.475(6) ?
C15 C16 1.375(5) ?
C15 H15 0.9300 ?
C16 C17 1.384(5) ?
C16 H16 0.9300 ?
C17 H17 0.9300 ?

loop_
_geom_hbond_atom_site_label_D
_geom_hbond_atom_site_label_H
_geom_hbond_atom_site_label_A
_geom_hbond_site_symmetry_A
_geom_hbond_distance_DH
_geom_hbond_distance_HA
_geom_hbond_distance_DA
_geom_hbond_angle_DHA
_geom_hbond_publ_flag
C9 H9A O2 4_566 0.97 2.59 3.270(4) 127 yes
O2 H2 N1 4_565 0.82 2.01 2.748(3) 150 yes
O2 H2 O3 . 0.82 2.33 2.752(3) 113 yes
C7 H7A O2 . 0.97 2.51 2.885(3) 103 yes

loop_
_geom_torsion_atom_site_label_1
_geom_torsion_atom_site_label_2
_geom_torsion_atom_site_label_3
_geom_torsion_atom_site_label_4
_geom_torsion
_geom_torsion_publ_flag
C2 O1 C1 C6 0.1(4) ?
C2 O1 C1 C7 -177.4(3) ?
C1 O1 C2 C4 1.3(5) ?
C1 O1 C2 C3 -179.9(3) ?
O1 C2 C4 C5 0.8(5) ?
C3 C2 C4 C5 -177.7(3) ?
C2 C4 C5 O3 174.8(3) ?
C2 C4 C5 C6 -3.9(4) ?
O1 C1 C6 O2 178.4(2) ?
C7 C1 C6 O2 -4.5(5) ?
O1 C1 C6 C5 -3.4(4) ?
C7 C1 C6 C5 173.6(3) ?
O3 C5 C6 C1 -173.7(3) ?
C4 C5 C6 C1 5.1(4) ?
O3 C5 C6 O2 4.5(4) ?
C4 C5 C6 O2 -176.7(3) ?
C8 N1 C7 C1 73.3(3) ?
C10 N1 C7 C1 -168.0(2) ?
C6 C1 C7 N1 -103.1(3) ?
O1 C1 C7 N1 74.2(3) ?
C7 N1 C8 C9 -177.0(2) yes
C10 N1 C8 C9 62.7(3) ?
C12 N2 C9 C8 -170.6(3) ?
C11 N2 C9 C8 47.1(3) ?
N1 C8 C9 N2 -55.7(3) ?
C8 N1 C10 C11 -62.3(3) ?
C7 N1 C10 C11 176.6(2) yes
C12 N2 C11 C10 170.6(2) ?
C9 N2 C11 C10 -47.3(3) ?
N1 C10 C11 N2 55.4(3) ?
C11 N2 C12 C17 -10.8(4) ?
C9 N2 C12 C17 -151.4(3) ?
C11 N2 C12 C13 173.4(3) ?
C9 N2 C12 C13 32.8(4) ?
N2 C12 C13 C14 177.0(3) ?
C17 C12 C13 C14 0.9(4) ?
C12 C13 C14 C15 -0.3(5) ?
C12 C13 C14 C18 -176.4(3) ?
C13 C14 C15 C16 -0.6(5) ?
C18 C14 C15 C16 175.5(3) ?
C14 C15 C16 C17 0.9(5) ?
C15 C16 C17 C12 -0.3(5) ?
N2 C12 C17 C16 -176.6(3) ?
C13 C12 C17 C16 -0.6(4) ?
F1B F3B C18 F3A 135(2) ?
F1B F3B C18 F2 107.8(9) ?
F1B F3B C18 F1A 3.7(12) ?
F1B F3B C18 C14 -117.1(8) ?
F3B F1B C18 F3A -21.8(11) ?
F3B F1B C18 F2 -116.4(8) ?
F3B F1B C18 F1A -172(3) ?
F3B F1B C18 C14 109.1(9) ?
C13 C14 C18 F3A 110.5(14) ?
C15 C14 C18 F3A -65.7(14) ?
C13 C14 C18 F2 -146.3(4) ?
C15 C14 C18 F2 37.6(6) ?
C13 C14 C18 F3B 77.6(10) ?
C15 C14 C18 F3B -98.6(10) ?
C13 C14 C18 F1B -14.4(11) ?
C15 C14 C18 F1B 169.4(10) ?
C13 C14 C18 F1A -41.9(11) ?
C15 C14 C18 F1A 141.9(10) ?
